data_1504908
loop_
_publ_author_name
'del Amo, Vicente'
'Slawin, Alexandra M. Z.'
'Philp, Douglas'

_publ_section_title
;
 Manipulating replication processes within a dynamic covalent framework.
;
_journal_issue 20
_journal_name_full 'Organic letters'
_journal_page_first 4589
_journal_page_last 4592
_journal_paper_doi 10.1021/ol8018665
_journal_volume 10
_journal_year 2008
_chemical_formula_moiety 'C22 H21 N3 O3'
_chemical_formula_sum 'C22 H21 N3 O3'
_chemical_formula_weight 375.42
_chemical_name_systematic
; 
 ? 
;
_space_group_IT_number 14
_symmetry_cell_setting monoclinic
_symmetry_space_group_name_Hall '-P 2yn'
_symmetry_space_group_name_H-M 'P 1 21/n 1'
_atom_sites_solution_hydrogens geom
_atom_sites_solution_primary direct
_atom_sites_solution_secondary difmap
_audit_creation_method SHELXL-97
_cell_angle_alpha 90.00
_cell_angle_beta 95.652(4)
_cell_angle_gamma 90.00
_cell_formula_units_Z 4
_cell_length_a 11.8942(12)
_cell_length_b 4.8305(5)
_cell_length_c 31.410(3)
_cell_measurement_reflns_used 4043
_cell_measurement_temperature 173(2)
_cell_measurement_theta_max 62.79
_cell_measurement_theta_min 3.87
_cell_volume 1795.9(3)
_computing_cell_refinement 'CrystalClear (Rigaku Corp., 2004)'
_computing_data_collection 'CrystalClear (Rigaku Corp., 2004)'
_computing_data_reduction 'CrystalClear (Rigaku Corp., 2004)'
_computing_molecular_graphics 'Bruker SHELXTL'
_computing_publication_material 'Bruker SHELXTL'
_computing_structure_refinement 'SHELXL-97 (Sheldrick, 1997)'
_computing_structure_solution 'SHELXS-97 (Sheldrick, 1990)'
_diffrn_ambient_temperature 173(2)
_diffrn_measured_fraction_theta_full 0.972
_diffrn_measured_fraction_theta_max 0.969
_diffrn_measurement_device_type CCD
_diffrn_measurement_method '\w scans'
_diffrn_radiation_monochromator confocal
_diffrn_radiation_source 'rotating anode'
_diffrn_radiation_type CuK\a
_diffrn_radiation_wavelength 1.54178
_diffrn_reflns_av_R_equivalents 0.0908
_diffrn_reflns_av_sigmaI/netI 0.0430
_diffrn_reflns_limit_h_max 14
_diffrn_reflns_limit_h_min -14
_diffrn_reflns_limit_k_max 5
_diffrn_reflns_limit_k_min -5
_diffrn_reflns_limit_l_max 37
_diffrn_reflns_limit_l_min -37
_diffrn_reflns_number 21050
_diffrn_reflns_theta_full 67.00
_diffrn_reflns_theta_max 67.41
_diffrn_reflns_theta_min 2.83
_exptl_absorpt_coefficient_mu 0.762
_exptl_absorpt_correction_T_max 1.0000
_exptl_absorpt_correction_T_min 0.8163
_exptl_absorpt_correction_type multi-scan
_exptl_absorpt_process_details 'Jacobson, R. (1998) Private communication'
_exptl_crystal_colour colourless
_exptl_crystal_density_diffrn 1.388
_exptl_crystal_density_method 'not measured'
_exptl_crystal_description needle
_exptl_crystal_F_000 792
_exptl_crystal_size_max 0.300
_exptl_crystal_size_mid 0.020
_exptl_crystal_size_min 0.010
_refine_diff_density_max 0.291
_refine_diff_density_min -0.299
_refine_diff_density_rms 0.074
_refine_ls_extinction_coef 0.0012(2)
_refine_ls_extinction_expression Fc^*^=kFc[1+0.001xFc^2^\l^3^/sin(2\q)]^-1/4^
_refine_ls_extinction_method SHELXL
_refine_ls_goodness_of_fit_ref 1.235
_refine_ls_hydrogen_treatment mixed
_refine_ls_matrix_type full
_refine_ls_number_parameters 268
_refine_ls_number_reflns 3140
_refine_ls_number_restraints 3
_refine_ls_restrained_S_all 1.235
_refine_ls_R_factor_all 0.1183
_refine_ls_R_factor_gt 0.1010
_refine_ls_shift/su_max 0.000
_refine_ls_shift/su_mean 0.000
_refine_ls_structure_factor_coef Fsqd
_refine_ls_weighting_details 'calc w=1/[\s^2^(Fo^2^)+(0.0291P)^2^+8.7929P] where P=(Fo^2^+2Fc^2^)/3'
_refine_ls_weighting_scheme calc
_refine_ls_wR_factor_gt 0.2063
_refine_ls_wR_factor_ref 0.2135
_reflns_number_gt 2609
_reflns_number_total 3140
_reflns_threshold_expression >2sigma(I)
_cod_data_source_file ol8018665_si_002.cif
_cod_data_source_block COMPOUND4
_cod_depositor_comments
;
The following automatic conversions were performed:

'_symmetry_cell_setting' value 'Monoclinic' changed to 'monoclinic'
according to /home/saulius/struct/CIF-dictionaries/cif_core.dic
dictionary named 'cif_core.dic' version 2.4.1 from 2010-06-29.

Automatic conversion script
Id: cif_fix_values 1715 2011-07-08 13:25:40Z adriana 
;
_cod_original_sg_symbol_H-M P2(1)/n
_cod_database_code 1504908

loop_
_symmetry_equiv_pos_as_xyz
'x, y, z'
'-x+1/2, y+1/2, -z+1/2'
'-x, -y, -z'
'x-1/2, -y-1/2, z-1/2'

loop_
_atom_site_label
_atom_site_type_symbol
_atom_site_fract_x
_atom_site_fract_y
_atom_site_fract_z
_atom_site_U_iso_or_equiv
_atom_site_adp_type
_atom_site_occupancy
_atom_site_symmetry_multiplicity
_atom_site_calc_flag
_atom_site_refinement_flags
N1 N 0.5635(3) -0.2866(9) 0.29131(12) 0.0246(9) Uani 1 1 d .
C2 C 0.5003(4) -0.0915(11) 0.30802(15) 0.0253(11) Uani 1 1 d .
C3 C 0.3954(4) -0.0103(12) 0.28748(16) 0.0297(12) Uani 1 1 d .
H3A H 0.3505 0.1241 0.3000 0.036 Uiso 1 1 calc R
C4 C 0.3591(4) -0.1297(12) 0.24884(16) 0.0318(12) Uani 1 1 d .
H4A H 0.2890 -0.0755 0.2340 0.038 Uiso 1 1 calc R
C5 C 0.4249(4) -0.3294(11) 0.23156(16) 0.0300(12) Uani 1 1 d .
H5A H 0.3999 -0.4153 0.2051 0.036 Uiso 1 1 calc R
C6 C 0.5273(4) -0.4020(11) 0.25333(15) 0.0264(11) Uani 1 1 d .
N7 N 0.5489(3) 0.0243(9) 0.34645(13) 0.0256(10) Uani 1 1 d D
H7N H 0.626(2) -0.041(14) 0.3546(19) 0.06(2) Uiso 1 1 d D
C8 C 0.5030(4) 0.2262(11) 0.37031(15) 0.0260(11) Uani 1 1 d .
O8 O 0.4064(3) 0.3153(9) 0.36114(12) 0.0388(10) Uani 1 1 d .
C9 C 0.5743(4) 0.3321(11) 0.40871(15) 0.0262(11) Uani 1 1 d .
C10 C 0.5309(4) 0.5495(11) 0.43142(16) 0.0284(12) Uani 1 1 d .
H10A H 0.4590 0.6240 0.4217 0.034 Uiso 1 1 calc R
C11 C 0.5895(4) 0.6583(12) 0.46742(16) 0.0306(12) Uani 1 1 d .
H11A H 0.5562 0.8023 0.4825 0.037 Uiso 1 1 calc R
C12 C 0.6976(4) 0.5609(11) 0.48236(15) 0.0252(11) Uani 1 1 d .
C13 C 0.7389(4) 0.3374(11) 0.45970(16) 0.0292(12) Uani 1 1 d .
H13A H 0.8101 0.2593 0.4695 0.035 Uiso 1 1 calc R
C14 C 0.6792(4) 0.2288(11) 0.42384(15) 0.0282(11) Uani 1 1 d .
H14A H 0.7106 0.0800 0.4092 0.034 Uiso 1 1 calc R
N15 N 0.7629(4) 0.6711(10) 0.51651(14) 0.0325(11) Uani 1 1 d D
H15N H 0.823(3) 0.542(8) 0.5270(13) 0.017(12) Uiso 1 1 d D
C16 C 0.7227(4) 0.8707(12) 0.54613(16) 0.0312(12) Uani 1 1 d .
H16A H 0.6825 0.7716 0.5677 0.037 Uiso 1 1 calc R
H16B H 0.6683 0.9975 0.5302 0.037 Uiso 1 1 calc R
C17 C 0.8181(4) 1.0385(11) 0.56878(15) 0.0273(11) Uani 1 1 d .
C18 C 0.7994(4) 1.1775(12) 0.60655(15) 0.0283(12) Uani 1 1 d .
H18A H 0.7300 1.1538 0.6187 0.034 Uiso 1 1 calc R
C19 C 0.8816(4) 1.3487(11) 0.62605(16) 0.0297(12) Uani 1 1 d .
H19A H 0.8670 1.4451 0.6513 0.036 Uiso 1 1 calc R
C20 C 0.9861(4) 1.3848(11) 0.60977(16) 0.0264(11) Uani 1 1 d .
C21 C 1.0032(4) 1.2443(11) 0.57224(15) 0.0269(11) Uani 1 1 d .
H21A H 1.0725 1.2670 0.5600 0.032 Uiso 1 1 calc R
C22 C 0.9208(4) 1.0719(11) 0.55243(15) 0.0271(11) Uani 1 1 d .
H22A H 0.9353 0.9752 0.5272 0.033 Uiso 1 1 calc R
C23 C 1.0753(4) 1.5699(11) 0.63220(17) 0.0302(12) Uani 1 1 d .
H23A H 1.0928 1.7197 0.6124 0.036 Uiso 1 1 calc R
H23B H 1.0444 1.6569 0.6571 0.036 Uiso 1 1 calc R
C24 C 1.1830(4) 1.4214(11) 0.64741(15) 0.0265(11) Uani 1 1 d .
O24 O 1.2095(3) 1.1953(8) 0.63491(11) 0.0333(9) Uani 1 1 d .
O25 O 1.2479(3) 1.5637(8) 0.67638(12) 0.0331(9) Uani 1 1 d D
H25O H 1.318(5) 1.464(18) 0.685(3) 0.13(4) Uiso 1 1 d D
C26 C 0.6021(4) -0.6108(12) 0.23506(17) 0.0319(12) Uani 1 1 d .
H26A H 0.6663 -0.5163 0.2241 0.048 Uiso 1 1 calc R
H26B H 0.5591 -0.7106 0.2117 0.048 Uiso 1 1 calc R
H26C H 0.6299 -0.7422 0.2574 0.048 Uiso 1 1 calc R

loop_
_atom_site_aniso_label
_atom_site_aniso_U_11
_atom_site_aniso_U_22
_atom_site_aniso_U_33
_atom_site_aniso_U_23
_atom_site_aniso_U_13
_atom_site_aniso_U_12
N1 0.024(2) 0.024(2) 0.025(2) -0.0006(18) 0.0001(16) 0.0004(18)
C2 0.026(2) 0.026(3) 0.024(2) -0.001(2) 0.0024(19) -0.008(2)
C3 0.030(3) 0.028(3) 0.030(3) -0.002(2) 0.000(2) 0.001(2)
C4 0.026(3) 0.034(3) 0.034(3) -0.004(2) -0.005(2) 0.001(2)
C5 0.031(3) 0.031(3) 0.027(3) -0.006(2) -0.001(2) -0.009(2)
C6 0.030(3) 0.024(3) 0.026(3) 0.001(2) 0.005(2) -0.006(2)
N7 0.024(2) 0.028(2) 0.025(2) -0.0055(18) -0.0001(17) -0.0004(19)
C8 0.025(3) 0.031(3) 0.023(2) 0.002(2) 0.0062(19) -0.002(2)
O8 0.0277(19) 0.048(3) 0.039(2) -0.0155(19) -0.0032(16) 0.0040(19)
C9 0.027(3) 0.027(3) 0.025(2) 0.002(2) 0.007(2) -0.004(2)
C10 0.022(2) 0.032(3) 0.031(3) -0.005(2) 0.001(2) 0.004(2)
C11 0.030(3) 0.028(3) 0.034(3) -0.006(2) 0.006(2) -0.007(2)
C12 0.029(3) 0.024(3) 0.022(2) 0.001(2) 0.004(2) -0.001(2)
C13 0.029(3) 0.026(3) 0.031(3) -0.004(2) -0.004(2) 0.006(2)
C14 0.032(3) 0.027(3) 0.027(3) -0.005(2) 0.004(2) 0.000(2)
N15 0.031(2) 0.030(3) 0.034(2) -0.007(2) -0.0062(19) 0.003(2)
C16 0.030(3) 0.033(3) 0.030(3) -0.009(2) 0.001(2) -0.006(2)
C17 0.030(3) 0.025(3) 0.026(3) -0.001(2) -0.001(2) 0.001(2)
C18 0.025(2) 0.034(3) 0.026(3) -0.003(2) 0.004(2) 0.000(2)
C19 0.032(3) 0.031(3) 0.026(3) -0.007(2) 0.003(2) -0.001(2)
C20 0.027(3) 0.020(3) 0.030(3) 0.001(2) -0.004(2) 0.003(2)
C21 0.022(2) 0.031(3) 0.028(3) -0.001(2) 0.000(2) 0.002(2)
C22 0.030(3) 0.028(3) 0.024(2) -0.005(2) 0.001(2) 0.002(2)
C23 0.026(3) 0.027(3) 0.037(3) -0.005(2) -0.002(2) 0.001(2)
C24 0.027(3) 0.029(3) 0.023(2) 0.000(2) 0.004(2) -0.006(2)
O24 0.0317(19) 0.027(2) 0.039(2) -0.0068(17) -0.0036(16) 0.0045(17)
O25 0.032(2) 0.027(2) 0.038(2) -0.0034(17) -0.0073(16) -0.0011(17)
C26 0.028(3) 0.035(3) 0.032(3) -0.011(2) -0.001(2) 0.001(2)

loop_
_atom_type_symbol
_atom_type_description
_atom_type_scat_dispersion_real
_atom_type_scat_dispersion_imag
_atom_type_scat_source
C C 0.0181 0.0091 'International Tables Vol C Tables 4.2.6.8 and 6.1.1.4'
H H 0.0000 0.0000 'International Tables Vol C Tables 4.2.6.8 and 6.1.1.4'
N N 0.0311 0.0180 'International Tables Vol C Tables 4.2.6.8 and 6.1.1.4'
O O 0.0492 0.0322 'International Tables Vol C Tables 4.2.6.8 and 6.1.1.4'

loop_
_geom_angle_atom_site_label_1
_geom_angle_atom_site_label_2
_geom_angle_atom_site_label_3
_geom_angle
C2 N1 C6 119.5(4)
N1 C2 N7 114.6(4)
N1 C2 C3 121.5(4)
N7 C2 C3 123.8(5)
C4 C3 C2 118.5(5)
C4 C3 H3A 120.8
C2 C3 H3A 120.8
C3 C4 C5 119.8(5)
C3 C4 H4A 120.1
C5 C4 H4A 120.1
C6 C5 C4 119.2(5)
C6 C5 H5A 120.4
C4 C5 H5A 120.4
N1 C6 C5 121.5(5)
N1 C6 C26 117.9(4)
C5 C6 C26 120.6(5)
C8 N7 C2 126.9(4)
C8 N7 H7N 120(4)
C2 N7 H7N 113(4)
O8 C8 N7 122.0(4)
O8 C8 C9 120.7(5)
N7 C8 C9 117.3(4)
C14 C9 C10 117.5(5)
C14 C9 C8 125.0(5)
C10 C9 C8 117.5(4)
C11 C10 C9 121.7(5)
C11 C10 H10A 119.1
C9 C10 H10A 119.1
C10 C11 C12 121.3(5)
C10 C11 H11A 119.3
C12 C11 H11A 119.3
N15 C12 C11 124.1(5)
N15 C12 C13 119.7(5)
C11 C12 C13 116.2(5)
C14 C13 C12 122.0(5)
C14 C13 H13A 119.0
C12 C13 H13A 119.0
C13 C14 C9 121.3(5)
C13 C14 H14A 119.4
C9 C14 H14A 119.4
C12 N15 C16 124.2(4)
C12 N15 H15N 111(3)
C16 N15 H15N 119(3)
N15 C16 C17 112.2(4)
N15 C16 H16A 109.2
C17 C16 H16A 109.2
N15 C16 H16B 109.2
C17 C16 H16B 109.2
H16A C16 H16B 107.9
C22 C17 C18 118.6(5)
C22 C17 C16 122.5(4)
C18 C17 C16 118.8(4)
C19 C18 C17 120.0(5)
C19 C18 H18A 120.0
C17 C18 H18A 120.0
C18 C19 C20 122.0(5)
C18 C19 H19A 119.0
C20 C19 H19A 119.0
C21 C20 C19 117.2(5)
C21 C20 C23 122.0(5)
C19 C20 C23 120.8(5)
C22 C21 C20 121.2(5)
C22 C21 H21A 119.4
C20 C21 H21A 119.4
C17 C22 C21 121.0(5)
C17 C22 H22A 119.5
C21 C22 H22A 119.5
C24 C23 C20 113.8(4)
C24 C23 H23A 108.8
C20 C23 H23A 108.8
C24 C23 H23B 108.8
C20 C23 H23B 108.8
H23A C23 H23B 107.7
O24 C24 O25 122.5(5)
O24 C24 C23 124.5(5)
O25 C24 C23 113.0(4)
C24 O25 H25O 111(6)
C6 C26 H26A 109.5
C6 C26 H26B 109.5
H26A C26 H26B 109.5
C6 C26 H26C 109.5
H26A C26 H26C 109.5
H26B C26 H26C 109.5

loop_
_geom_bond_atom_site_label_1
_geom_bond_atom_site_label_2
_geom_bond_distance
N1 C2 1.344(6)
N1 C6 1.348(6)
C2 N7 1.402(6)
C2 C3 1.403(7)
C3 C4 1.374(7)
C3 H3A 0.9500
C4 C5 1.386(7)
C4 H4A 0.9500
C5 C6 1.383(7)
C5 H5A 0.9500
C6 C26 1.496(7)
N7 C8 1.375(6)
N7 H7N 0.980(5)
C8 O8 1.234(6)
C8 C9 1.494(7)
C9 C14 1.385(7)
C9 C10 1.396(7)
C10 C11 1.373(7)
C10 H10A 0.9500
C11 C12 1.407(7)
C11 H11A 0.9500
C12 N15 1.369(6)
C12 C13 1.408(7)
C13 C14 1.375(7)
C13 H13A 0.9500
C14 H14A 0.9500
N15 C16 1.453(7)
N15 H15N 0.979(5)
C16 C17 1.513(7)
C16 H16A 0.9900
C16 H16B 0.9900
C17 C22 1.381(7)
C17 C18 1.400(7)
C18 C19 1.377(7)
C18 H18A 0.9500
C19 C20 1.400(7)
C19 H19A 0.9500
C20 C21 1.393(7)
C20 C23 1.508(7)
C21 C22 1.386(7)
C21 H21A 0.9500
C22 H22A 0.9500
C23 C24 1.505(7)
C23 H23A 0.9900
C23 H23B 0.9900
C24 O24 1.213(6)
C24 O25 1.326(6)
O25 H25O 0.981(5)
C26 H26A 0.9800
C26 H26B 0.9800
C26 H26C 0.9800

loop_
_geom_hbond_atom_site_label_D
_geom_hbond_atom_site_label_H
_geom_hbond_atom_site_label_A
_geom_hbond_distance_DH
_geom_hbond_distance_HA
_geom_hbond_distance_DA
_geom_hbond_angle_DHA
_geom_hbond_site_symmetry_A
N7 H7N O24 0.980(5) 2.090(10) 3.065(5) 174(5) 3_766
O25 H25O N1 0.981(5) 1.746(15) 2.721(5) 172(8) 3_766

loop_
_geom_torsion_atom_site_label_1
_geom_torsion_atom_site_label_2
_geom_torsion_atom_site_label_3
_geom_torsion_atom_site_label_4
_geom_torsion
C6 N1 C2 N7 -176.8(4)
C6 N1 C2 C3 2.0(7)
N1 C2 C3 C4 -1.8(8)
N7 C2 C3 C4 176.9(5)
C2 C3 C4 C5 1.3(8)
C3 C4 C5 C6 -1.0(8)
C2 N1 C6 C5 -1.7(7)
C2 N1 C6 C26 177.8(5)
C4 C5 C6 N1 1.3(8)
C4 C5 C6 C26 -178.3(5)
N1 C2 N7 C8 -179.9(5)
C3 C2 N7 C8 1.4(8)
C2 N7 C8 O8 5.3(8)
C2 N7 C8 C9 -175.7(5)
O8 C8 C9 C14 174.0(5)
N7 C8 C9 C14 -5.0(7)
O8 C8 C9 C10 -5.1(7)
N7 C8 C9 C10 176.0(5)
C14 C9 C10 C11 0.0(8)
C8 C9 C10 C11 179.2(5)
C9 C10 C11 C12 1.9(8)
C10 C11 C12 N15 176.1(5)
C10 C11 C12 C13 -3.3(8)
N15 C12 C13 C14 -176.5(5)
C11 C12 C13 C14 2.9(8)
C12 C13 C14 C9 -1.1(8)
C10 C9 C14 C13 -0.4(8)
C8 C9 C14 C13 -179.5(5)
C11 C12 N15 C16 10.8(8)
C13 C12 N15 C16 -169.9(5)
C12 N15 C16 C17 -157.2(5)
N15 C16 C17 C22 22.3(7)
N15 C16 C17 C18 -161.3(5)
C22 C17 C18 C19 1.6(8)
C16 C17 C18 C19 -175.0(5)
C17 C18 C19 C20 -1.5(8)
C18 C19 C20 C21 1.3(8)
C18 C19 C20 C23 -179.0(5)
C19 C20 C21 C22 -1.3(7)
C23 C20 C21 C22 179.0(5)
C18 C17 C22 C21 -1.5(8)
C16 C17 C22 C21 174.9(5)
C20 C21 C22 C17 1.4(8)
C21 C20 C23 C24 -61.7(7)
C19 C20 C23 C24 118.6(5)
C20 C23 C24 O24 17.0(7)
C20 C23 C24 O25 -163.0(4)

loop_
_cod_related_entry_id
_cod_related_entry_code
_cod_related_entry_database
1 30651509 ChemSpider
